data_4120004
loop_
_publ_author_name
'Subhas Samanta'
'Andrew A. Beharry'
'Oleg Sadovski'
'Theresa M. McCormick'
'Amirhossein Babalhavaeji'
'Vince Tropepe'
'G. Andrew Woolley'

_publ_section_title
;
 Photoswitching Azo Compounds in Vivo with Red Light
;
_journal_name_full 'Journal of the American Chemical Society'
_journal_page_first 9777
_journal_page_last 9784
_journal_paper_doi 10.1021/ja402220t
_journal_volume 135
_journal_year 2013
_chemical_formula_moiety 'C16 H16 Br2 N2 O4, 2(C H Cl3)'
_chemical_formula_sum 'C18 H18 Br2 Cl6 N2 O4'
_chemical_formula_weight 698.86
_chemical_name_systematic
; 
 ? 
;
_space_group_IT_number 14
_symmetry_cell_setting monoclinic
_symmetry_space_group_name_Hall '-P 2ybc'
_symmetry_space_group_name_H-M 'P 1 21/c 1'
_atom_sites_solution_hydrogens geom
_atom_sites_solution_primary direct
_atom_sites_solution_secondary difmap
_audit_creation_method SHELXL-97
_cell_angle_alpha 90.00
_cell_angle_beta 100.717(4)
_cell_angle_gamma 90.00
_cell_formula_units_Z 2
_cell_length_a 10.992(2)
_cell_length_b 14.485(3)
_cell_length_c 8.1333(15)
_cell_measurement_reflns_used 5363
_cell_measurement_temperature 150(1)
_cell_measurement_theta_max 27.58
_cell_measurement_theta_min 2.35
_cell_volume 1272.4(4)
_computing_cell_refinement APEX2
_computing_data_collection 'APEX2 (Bruker, 2007)'
_computing_data_reduction 'SAINT (Bruker, 2007)'
_computing_molecular_graphics 'PLATON (Spek, 2009)'
_computing_publication_material 'SHELXTL (Sheldrick, 2008)'
_computing_structure_refinement 'SHELXL-97 (Sheldrick, 2008)'
_computing_structure_solution 'SHELXS-97 (Sheldrick, 2008)'
_diffrn_ambient_temperature 150(1)
_diffrn_measured_fraction_theta_full 0.991
_diffrn_measured_fraction_theta_max 0.991
_diffrn_measurement_device_type 'Bruker APEX-DUO'
_diffrn_measurement_method '\f and \w scans'
_diffrn_radiation_monochromator 'Bruker Triumph'
_diffrn_radiation_source 'fine-focus sealed tube'
_diffrn_radiation_type MoK\a
_diffrn_radiation_wavelength 0.71073
_diffrn_reflns_av_R_equivalents 0.0310
_diffrn_reflns_av_sigmaI/netI 0.0310
_diffrn_reflns_limit_h_max 13
_diffrn_reflns_limit_h_min -14
_diffrn_reflns_limit_k_max 18
_diffrn_reflns_limit_k_min -18
_diffrn_reflns_limit_l_max 10
_diffrn_reflns_limit_l_min -10
_diffrn_reflns_number 10236
_diffrn_reflns_theta_full 27.70
_diffrn_reflns_theta_max 27.70
_diffrn_reflns_theta_min 1.89
_diffrn_standards_number 0
_exptl_absorpt_coefficient_mu 3.844
_exptl_absorpt_correction_T_max 0.7456
_exptl_absorpt_correction_T_min 0.6853
_exptl_absorpt_correction_type multi-scan
_exptl_absorpt_process_details 'SADABS (Sheldrick, 1996)'
_exptl_crystal_colour orange
_exptl_crystal_density_diffrn 1.824
_exptl_crystal_description Block
_exptl_crystal_F_000 688
_exptl_crystal_size_max 0.15
_exptl_crystal_size_mid 0.12
_exptl_crystal_size_min 0.10
_refine_diff_density_max 0.579
_refine_diff_density_min -0.476
_refine_diff_density_rms 0.071
_refine_ls_extinction_method none
_refine_ls_goodness_of_fit_ref 1.030
_refine_ls_hydrogen_treatment constr
_refine_ls_matrix_type full
_refine_ls_number_parameters 147
_refine_ls_number_reflns 2969
_refine_ls_number_restraints 0
_refine_ls_restrained_S_all 1.030
_refine_ls_R_factor_all 0.0354
_refine_ls_R_factor_gt 0.0265
_refine_ls_shift/su_max 0.001
_refine_ls_shift/su_mean 0.000
_refine_ls_structure_factor_coef Fsqd
_refine_ls_weighting_details 'calc w=1/[\s^2^(Fo^2^)+(0.0258P)^2^+0.5028P] where P=(Fo^2^+2Fc^2^)/3'
_refine_ls_weighting_scheme calc
_refine_ls_wR_factor_gt 0.0568
_refine_ls_wR_factor_ref 0.0596
_reflns_number_gt 2509
_reflns_number_total 2969
_reflns_threshold_expression I>2\s(I)
_cod_data_source_file ja402220t_si_003.cif
_cod_data_source_block d1228
_cod_original_sg_symbol_H-M 'P 21/c'
_cod_database_code 4120004

loop_
_symmetry_equiv_pos_as_xyz
'x, y, z'
'-x, y+1/2, -z+1/2'
'-x, -y, -z'
'x, -y-1/2, z-1/2'

loop_
_atom_site_label
_atom_site_type_symbol
_atom_site_fract_x
_atom_site_fract_y
_atom_site_fract_z
_atom_site_U_iso_or_equiv
_atom_site_adp_type
_atom_site_occupancy
_atom_site_symmetry_multiplicity
_atom_site_calc_flag
_atom_site_refinement_flags
Br1 Br 0.08893(2) 0.270513(15) 0.00006(3) 0.02404(7) Uani 1 1 d .
O1 O 0.54136(13) 0.30739(10) 0.33670(17) 0.0196(3) Uani 1 1 d .
O2 O 0.27116(12) 0.55671(9) 0.35669(17) 0.0180(3) Uani 1 1 d .
N1 N 0.51042(15) 0.47385(11) 0.4426(2) 0.0164(3) Uani 1 1 d .
C1 C 0.40413(17) 0.42942(13) 0.3490(2) 0.0140(4) Uani 1 1 d .
C2 C 0.42524(18) 0.34150(14) 0.2847(2) 0.0156(4) Uani 1 1 d .
C3 C 0.33229(19) 0.29381(14) 0.1805(2) 0.0189(4) Uani 1 1 d .
H3A H 0.3469 0.2346 0.1378 0.023 Uiso 1 1 calc R
C4 C 0.21791(18) 0.33548(14) 0.1408(2) 0.0171(4) Uani 1 1 d .
C5 C 0.19195(18) 0.42156(14) 0.1973(2) 0.0173(4) Uani 1 1 d .
H5A H 0.1118 0.4478 0.1656 0.021 Uiso 1 1 calc R
C6 C 0.28605(18) 0.46947(13) 0.3024(2) 0.0148(4) Uani 1 1 d .
C7 C 0.5690(2) 0.21900(16) 0.2728(3) 0.0294(5) Uani 1 1 d .
H7A H 0.6537 0.2011 0.3230 0.044 Uiso 1 1 calc R
H7B H 0.5612 0.2227 0.1509 0.044 Uiso 1 1 calc R
H7C H 0.5108 0.1729 0.3006 0.044 Uiso 1 1 calc R
C8 C 0.1548(2) 0.60101(16) 0.2972(3) 0.0264(5) Uani 1 1 d .
H8A H 0.1562 0.6635 0.3439 0.040 Uiso 1 1 calc R
H8B H 0.0883 0.5653 0.3323 0.040 Uiso 1 1 calc R
H8C H 0.1402 0.6045 0.1748 0.040 Uiso 1 1 calc R
Cl1 Cl 0.81636(6) 0.55737(4) 0.32580(8) 0.03579(15) Uani 1 1 d .
Cl2 Cl 0.63738(6) 0.46693(6) 0.07633(7) 0.04479(18) Uani 1 1 d .
Cl3 Cl 0.85606(7) 0.36900(5) 0.23397(10) 0.04846(19) Uani 1 1 d .
C1S C 0.7438(2) 0.45184(15) 0.2628(3) 0.0217(4) Uani 1 1 d .
H1SA H 0.6990 0.4296 0.3516 0.026 Uiso 1 1 calc R

loop_
_atom_site_aniso_label
_atom_site_aniso_U_11
_atom_site_aniso_U_22
_atom_site_aniso_U_33
_atom_site_aniso_U_23
_atom_site_aniso_U_13
_atom_site_aniso_U_12
Br1 0.02019(11) 0.02343(12) 0.02498(12) -0.00424(9) -0.00497(8) -0.00349(9)
O1 0.0150(7) 0.0185(7) 0.0241(7) -0.0039(6) 0.0008(6) 0.0054(6)
O2 0.0129(7) 0.0157(7) 0.0240(7) -0.0011(6) -0.0003(6) 0.0033(5)
N1 0.0138(8) 0.0180(9) 0.0170(8) -0.0014(6) 0.0016(6) 0.0001(7)
C1 0.0124(9) 0.0159(10) 0.0137(9) 0.0002(7) 0.0023(7) -0.0022(7)
C2 0.0137(10) 0.0181(10) 0.0148(9) 0.0014(8) 0.0021(7) 0.0016(7)
C3 0.0214(11) 0.0163(10) 0.0184(9) -0.0025(8) 0.0018(8) -0.0009(8)
C4 0.0148(10) 0.0185(10) 0.0170(9) 0.0002(8) 0.0003(8) -0.0050(8)
C5 0.0132(10) 0.0212(10) 0.0171(9) 0.0027(8) 0.0019(7) 0.0004(8)
C6 0.0158(10) 0.0141(9) 0.0153(9) 0.0013(7) 0.0049(7) 0.0003(7)
C7 0.0268(12) 0.0225(12) 0.0374(13) -0.0060(10) 0.0019(10) 0.0077(9)
C8 0.0169(11) 0.0217(11) 0.0385(13) -0.0005(10) -0.0002(9) 0.0059(9)
Cl1 0.0361(3) 0.0258(3) 0.0478(4) -0.0044(3) 0.0140(3) -0.0085(2)
Cl2 0.0358(4) 0.0716(5) 0.0247(3) 0.0096(3) -0.0002(3) -0.0095(3)
Cl3 0.0391(4) 0.0349(4) 0.0763(5) -0.0056(3) 0.0236(4) 0.0109(3)
C1S 0.0183(10) 0.0233(11) 0.0240(10) -0.0010(9) 0.0052(8) 0.0009(8)

loop_
_atom_type_symbol
_atom_type_description
_atom_type_scat_dispersion_real
_atom_type_scat_dispersion_imag
_atom_type_scat_source
C C 0.0033 0.0016 'International Tables Vol C Tables 4.2.6.8 and 6.1.1.4'
H H 0.0000 0.0000 'International Tables Vol C Tables 4.2.6.8 and 6.1.1.4'
N N 0.0061 0.0033 'International Tables Vol C Tables 4.2.6.8 and 6.1.1.4'
O O 0.0106 0.0060 'International Tables Vol C Tables 4.2.6.8 and 6.1.1.4'
Br Br -0.2901 2.4595 'International Tables Vol C Tables 4.2.6.8 and 6.1.1.4'
Cl Cl 0.1484 0.1585 'International Tables Vol C Tables 4.2.6.8 and 6.1.1.4'

loop_
_geom_angle_atom_site_label_1
_geom_angle_atom_site_label_2
_geom_angle_atom_site_label_3
_geom_angle
_geom_angle_site_symmetry_1
C2 O1 C7 117.44(16) .
C6 O2 C8 117.44(15) .
N1 N1 C1 115.2(2) 3_666
C6 C1 C2 118.60(17) .
C6 C1 N1 125.55(17) .
C2 C1 N1 115.50(16) .
O1 C2 C3 123.47(18) .
O1 C2 C1 114.96(16) .
C3 C2 C1 121.55(18) .
C4 C3 C2 117.51(18) .
C4 C3 H3A 121.2 .
C2 C3 H3A 121.2 .
C5 C4 C3 123.73(18) .
C5 C4 Br1 118.19(15) .
C3 C4 Br1 118.08(15) .
C4 C5 C6 118.56(18) .
C4 C5 H5A 120.7 .
C6 C5 H5A 120.7 .
O2 C6 C5 122.72(17) .
O2 C6 C1 117.16(17) .
C5 C6 C1 120.04(18) .
O1 C7 H7A 109.5 .
O1 C7 H7B 109.5 .
H7A C7 H7B 109.5 .
O1 C7 H7C 109.5 .
H7A C7 H7C 109.5 .
H7B C7 H7C 109.5 .
O2 C8 H8A 109.5 .
O2 C8 H8B 109.5 .
H8A C8 H8B 109.5 .
O2 C8 H8C 109.5 .
H8A C8 H8C 109.5 .
H8B C8 H8C 109.5 .
Cl2 C1S Cl1 109.80(12) .
Cl2 C1S Cl3 109.93(12) .
Cl1 C1S Cl3 109.80(12) .
Cl2 C1S H1SA 109.1 .
Cl1 C1S H1SA 109.1 .
Cl3 C1S H1SA 109.1 .

loop_
_geom_bond_atom_site_label_1
_geom_bond_atom_site_label_2
_geom_bond_distance
_geom_bond_site_symmetry_2
Br1 C4 1.8980(19) .
O1 C2 1.361(2) .
O1 C7 1.435(3) .
O2 C6 1.359(2) .
O2 C8 1.433(2) .
N1 N1 1.256(3) 3_666
N1 C1 1.424(2) .
C1 C6 1.408(3) .
C1 C2 1.412(3) .
C2 C3 1.385(3) .
C3 C4 1.378(3) .
C3 H3A 0.9500 .
C4 C5 1.377(3) .
C5 C6 1.397(3) .
C5 H5A 0.9500 .
C7 H7A 0.9800 .
C7 H7B 0.9800 .
C7 H7C 0.9800 .
C8 H8A 0.9800 .
C8 H8B 0.9800 .
C8 H8C 0.9800 .
Cl1 C1S 1.756(2) .
Cl2 C1S 1.748(2) .
Cl3 C1S 1.768(2) .
C1S H1SA 1.0000 .

loop_
_geom_torsion_atom_site_label_1
_geom_torsion_atom_site_label_2
_geom_torsion_atom_site_label_3
_geom_torsion_atom_site_label_4
_geom_torsion
_geom_torsion_site_symmetry_1
N1 N1 C1 C6 37.8(3) 3_666
N1 N1 C1 C2 -149.1(2) 3_666
C7 O1 C2 C3 2.9(3) .
C7 O1 C2 C1 -178.79(18) .
C6 C1 C2 O1 -179.56(17) .
N1 C1 C2 O1 6.9(2) .
C6 C1 C2 C3 -1.2(3) .
N1 C1 C2 C3 -174.79(18) .
O1 C2 C3 C4 178.41(18) .
C1 C2 C3 C4 0.2(3) .
C2 C3 C4 C5 0.8(3) .
C2 C3 C4 Br1 -179.31(15) .
C3 C4 C5 C6 -0.7(3) .
Br1 C4 C5 C6 179.38(14) .
C8 O2 C6 C5 -2.3(3) .
C8 O2 C6 C1 174.41(18) .
C4 C5 C6 O2 176.23(18) .
C4 C5 C6 C1 -0.4(3) .
C2 C1 C6 O2 -175.49(17) .
N1 C1 C6 O2 -2.6(3) .
C2 C1 C6 C5 1.3(3) .
N1 C1 C6 C5 174.14(18) .
